data_2222167
loop_
_publ_author_name
'Gowda, B. Thimme'
'Foro, Sabine'
'Terao, Hiromitsu'
'Fuess, Hartmut'

_publ_section_title
;
 2-Chloro-<i>N</i>-(2,4-dichlorophenyl)acetamide
;
_journal_coeditor_code TK2452
_journal_issue 6
_journal_name_full 'Acta Crystallographica Section E'
_journal_page_first o1367
_journal_paper_doi 10.1107/S1600536809018753
_journal_volume 65
_journal_year 2009
_chemical_formula_iupac 'C8 H6 Cl3 N O'
_chemical_formula_moiety 'C8 H6 Cl3 N O'
_chemical_formula_sum 'C8 H6 Cl3 N O'
_chemical_formula_weight 238.49
_chemical_name_systematic
;
2-Chloro-<i>N</i>-(2,4-dichlorophenyl)acetamide
;
_space_group_IT_number 14
_symmetry_cell_setting monoclinic
_symmetry_space_group_name_Hall '-P 2ybc'
_symmetry_space_group_name_H-M 'P 1 21/c 1'
_atom_sites_solution_hydrogens geom
_atom_sites_solution_primary direct
_atom_sites_solution_secondary difmap
_audit_creation_method SHELXL-97
_cell_angle_alpha 90
_cell_angle_beta 90.120(10)
_cell_angle_gamma 90
_cell_formula_units_Z 8
_cell_length_a 4.7457(5)
_cell_length_b 12.9266(9)
_cell_length_c 31.879(4)
_cell_measurement_reflns_used 1466
_cell_measurement_temperature 299(2)
_cell_measurement_theta_max 27.8
_cell_measurement_theta_min 2.5
_cell_volume 1955.6(3)
_computing_cell_refinement
;
CrysAlis RED (Oxford Diffraction, 2007)
;
_computing_data_collection
;
CrysAlis CCD (Oxford Diffraction, 2004)
;
_computing_data_reduction
;
CrysAlis RED (Oxford Diffraction, 2007)
;
_computing_molecular_graphics 'PLATON (Spek, 2009)'
_computing_publication_material 'SHELXL97 (Sheldrick, 2008)'
_computing_structure_refinement 'SHELXL97 (Sheldrick, 2008)'
_computing_structure_solution 'SHELXS97 (Sheldrick, 2008)'
_diffrn_ambient_temperature 299(2)
_diffrn_measured_fraction_theta_full 0.997
_diffrn_measured_fraction_theta_max 0.997
_diffrn_measurement_device_type
;
Oxford Diffraction Xcalibur single-crystal diffractometer
with a Sapphire CCD detector
;
_diffrn_measurement_method
;
Rotation method data acquisition using \w and \f
;
_diffrn_radiation_monochromator graphite
_diffrn_radiation_source 'fine-focus sealed tube'
_diffrn_radiation_type MoK\a
_diffrn_radiation_wavelength 0.71073
_diffrn_reflns_av_R_equivalents 0.077
_diffrn_reflns_av_sigmaI/netI 0.163
_diffrn_reflns_limit_h_max 4
_diffrn_reflns_limit_h_min -5
_diffrn_reflns_limit_k_max 11
_diffrn_reflns_limit_k_min -15
_diffrn_reflns_limit_l_max 38
_diffrn_reflns_limit_l_min -38
_diffrn_reflns_number 7393
_diffrn_reflns_theta_full 25.3
_diffrn_reflns_theta_max 25.3
_diffrn_reflns_theta_min 2.5
_diffrn_standards_decay_% 0
_exptl_absorpt_coefficient_mu 0.893
_exptl_absorpt_correction_T_max 0.957
_exptl_absorpt_correction_T_min 0.674
_exptl_absorpt_correction_type multi-scan
_exptl_absorpt_process_details '(CrysAlis RED; Oxford Diffraction, 2007)'
_exptl_crystal_colour colourless
_exptl_crystal_density_diffrn 1.620
_exptl_crystal_density_method 'not measured'
_exptl_crystal_description needle
_exptl_crystal_F_000 960
_exptl_crystal_size_max 0.48
_exptl_crystal_size_mid 0.05
_exptl_crystal_size_min 0.05
_refine_diff_density_max 0.44
_refine_diff_density_min -0.39
_refine_ls_extinction_method none
_refine_ls_goodness_of_fit_ref 0.91
_refine_ls_hydrogen_treatment mixed
_refine_ls_matrix_type full
_refine_ls_number_parameters 241
_refine_ls_number_reflns 3590
_refine_ls_number_restraints 0
_refine_ls_restrained_S_all 0.91
_refine_ls_R_factor_all 0.182
_refine_ls_R_factor_gt 0.080
_refine_ls_shift/su_max 0.005
_refine_ls_shift/su_mean 0.001
_refine_ls_structure_factor_coef Fsqd
_refine_ls_weighting_details 'calc w=1/[\s^2^(Fo^2^)+(0.0867P)^2^] where P=(Fo^2^+2Fc^2^)/3'
_refine_ls_weighting_scheme calc
_refine_ls_wR_factor_gt 0.167
_refine_ls_wR_factor_ref 0.196
_reflns_number_gt 1475
_reflns_number_total 3590
_reflns_threshold_expression I>2\s(I)
_cod_data_source_file tk2452.cif
_cod_data_source_block I
_cod_original_sg_symbol_H-M 'P 21/c'
_cod_database_code 2222167
_cod_database_fobs_code 2222167

loop_
_symmetry_equiv_pos_as_xyz
'x, y, z'
'-x, y+1/2, -z+1/2'
'-x, -y, -z'
'x, -y-1/2, z-1/2'

loop_
_atom_site_type_symbol
_atom_site_label
_atom_site_fract_x
_atom_site_fract_y
_atom_site_fract_z
_atom_site_U_iso_or_equiv
_atom_site_adp_type
_atom_site_calc_flag
_atom_site_refinement_flags
_atom_site_occupancy
_atom_site_disorder_assembly
_atom_site_disorder_group
Cl Cl1 0.5403(4) 0.71319(16) 0.00042(6) 0.0507(6) Uani d . 1 . .
Cl Cl2 -0.1002(5) 0.42476(17) 0.07378(7) 0.0699(8) Uani d . 1 . .
Cl Cl3 0.0189(5) 1.14606(18) 0.06668(10) 0.0935(9) Uani d . 1 . .
O O1 -0.1586(10) 0.9317(4) 0.06073(19) 0.0672(18) Uani d . 1 . .
N N1 0.2740(11) 0.8593(5) 0.06055(18) 0.0362(16) Uani d . 1 . .
H H1N 0.460(14) 0.876(5) 0.0583(19) 0.043 Uiso d . 1 . .
C C1 0.1840(14) 0.7560(5) 0.0644(2) 0.0309(17) Uani d . 1 . .
C C2 0.2935(13) 0.6804(6) 0.0379(2) 0.0330(18) Uani d . 1 . .
C C3 0.2098(15) 0.5774(6) 0.0412(2) 0.0393(19) Uani d . 1 . .
H H3 0.2862 0.5270 0.0238 0.047 Uiso calc R 1 . .
C C4 0.0105(16) 0.5522(6) 0.0710(2) 0.047(2) Uani d . 1 . .
C C5 -0.0950(15) 0.6242(7) 0.0982(2) 0.046(2) Uani d . 1 . .
H H5 -0.2243 0.6049 0.1186 0.055 Uiso calc R 1 . .
C C6 -0.0095(15) 0.7241(6) 0.0950(2) 0.044(2) Uani d . 1 . .
H H6 -0.0810 0.7727 0.1137 0.053 Uiso calc R 1 . .
C C7 0.0950(14) 0.9405(6) 0.0596(2) 0.0386(19) Uani d . 1 . .
C C8 0.2440(16) 1.0429(6) 0.0563(3) 0.063(3) Uani d . 1 . .
H H8A 0.3208 1.0505 0.0283 0.075 Uiso calc R 1 . .
H H8B 0.3997 1.0444 0.0761 0.075 Uiso calc R 1 . .
Cl Cl4 1.0368(4) 0.28731(17) 0.25087(6) 0.0545(6) Uani d . 1 . .
Cl Cl5 0.4118(6) 0.60945(19) 0.20155(8) 0.0830(8) Uani d . 1 . .
Cl Cl6 0.4903(4) -0.11251(17) 0.16628(7) 0.0586(6) Uani d . 1 . .
O O2 0.3241(10) 0.1017(4) 0.1770(2) 0.0701(18) Uani d . 1 . .
N N2 0.7526(12) 0.1738(5) 0.1816(2) 0.0422(18) Uani d . 1 . .
H H2N 0.912(15) 0.163(6) 0.181(2) 0.051 Uiso d . 1 . .
C C9 0.6701(14) 0.2773(6) 0.1861(2) 0.0335(17) Uani d . 1 . .
C C10 0.7879(14) 0.3385(6) 0.2170(2) 0.0381(19) Uani d . 1 . .
C C11 0.7131(15) 0.4406(6) 0.2217(2) 0.045(2) Uani d . 1 . .
H H11 0.7958 0.4811 0.2425 0.054 Uiso calc R 1 . .
C C12 0.5141(17) 0.4817(6) 0.1952(3) 0.049(2) Uani d . 1 . .
C C13 0.3952(15) 0.4215(7) 0.1645(3) 0.049(2) Uani d . 1 . .
H H13 0.2595 0.4499 0.1469 0.059 Uiso calc R 1 . .
C C14 0.4723(15) 0.3210(6) 0.1595(2) 0.044(2) Uani d . 1 . .
H H14 0.3922 0.2817 0.1381 0.052 Uiso calc R 1 . .
C C15 0.5757(15) 0.0933(6) 0.1774(2) 0.0374(19) Uani d . 1 . .
C C16 0.7204(15) -0.0104(6) 0.1735(3) 0.062(3) Uani d . 1 . .
H H16A 0.8307 -0.0229 0.1986 0.074 Uiso calc R 1 . .
H H16B 0.8496 -0.0079 0.1500 0.074 Uiso calc R 1 . .

loop_
_atom_site_aniso_label
_atom_site_aniso_U_11
_atom_site_aniso_U_22
_atom_site_aniso_U_33
_atom_site_aniso_U_12
_atom_site_aniso_U_13
_atom_site_aniso_U_23
Cl1 0.0426(12) 0.0541(13) 0.0555(13) -0.0074(10) 0.0135(9) -0.0047(11)
Cl2 0.0955(19) 0.0486(15) 0.0657(16) -0.0266(12) -0.0015(13) 0.0074(12)
Cl3 0.0723(18) 0.0432(15) 0.165(3) 0.0070(13) 0.0398(16) 0.0038(16)
O1 0.018(3) 0.043(4) 0.140(6) 0.002(3) 0.005(3) -0.001(3)
N1 0.016(3) 0.034(4) 0.058(4) -0.007(3) 0.001(3) 0.000(3)
C1 0.029(4) 0.030(4) 0.034(4) 0.006(3) -0.006(3) -0.002(4)
C2 0.029(4) 0.045(5) 0.025(4) 0.000(3) 0.003(3) 0.006(4)
C3 0.040(5) 0.028(5) 0.050(5) 0.002(4) 0.003(4) -0.004(4)
C4 0.049(5) 0.051(6) 0.040(5) -0.012(4) -0.012(4) 0.004(4)
C5 0.037(5) 0.055(6) 0.046(5) -0.015(4) 0.013(4) 0.002(5)
C6 0.047(5) 0.050(6) 0.036(5) 0.004(4) 0.012(4) -0.007(4)
C7 0.021(4) 0.035(5) 0.060(5) 0.003(4) -0.001(4) -0.008(4)
C8 0.033(5) 0.043(5) 0.113(8) -0.002(4) 0.007(4) 0.001(5)
Cl4 0.0407(12) 0.0626(15) 0.0602(13) 0.0013(10) -0.0087(9) -0.0003(12)
Cl5 0.106(2) 0.0461(15) 0.097(2) 0.0256(14) -0.0060(15) -0.0084(14)
Cl6 0.0516(13) 0.0489(13) 0.0753(16) -0.0065(11) -0.0020(11) -0.0133(12)
O2 0.020(3) 0.047(4) 0.143(6) 0.010(3) -0.003(3) -0.013(4)
N2 0.020(3) 0.042(4) 0.064(4) 0.002(3) 0.000(3) -0.003(3)
C9 0.028(4) 0.036(5) 0.037(4) 0.000(3) 0.008(3) 0.001(4)
C10 0.031(4) 0.043(5) 0.041(5) -0.001(4) -0.001(3) 0.001(4)
C11 0.045(5) 0.043(5) 0.047(5) -0.003(4) 0.000(4) -0.008(4)
C12 0.054(6) 0.044(5) 0.051(5) 0.012(4) 0.011(4) 0.001(5)
C13 0.043(5) 0.054(6) 0.049(5) 0.007(4) -0.007(4) 0.006(5)
C14 0.043(5) 0.041(5) 0.046(5) 0.005(4) -0.004(4) 0.004(4)
C15 0.022(4) 0.045(5) 0.045(5) 0.002(4) 0.001(3) -0.005(4)
C16 0.035(5) 0.040(5) 0.110(8) -0.004(4) -0.001(5) -0.003(5)

loop_
_atom_type_symbol
_atom_type_description
_atom_type_scat_dispersion_real
_atom_type_scat_dispersion_imag
_atom_type_scat_source
C C 0.0033 0.0016 'International Tables Vol C Tables 4.2.6.8 and 6.1.1.4'
H H 0.0000 0.0000 'International Tables Vol C Tables 4.2.6.8 and 6.1.1.4'
Cl Cl 0.1484 0.1585 'International Tables Vol C Tables 4.2.6.8 and 6.1.1.4'
N N 0.0061 0.0033 'International Tables Vol C Tables 4.2.6.8 and 6.1.1.4'
O O 0.0106 0.0060 'International Tables Vol C Tables 4.2.6.8 and 6.1.1.4'

loop_
_geom_angle_atom_site_label_1
_geom_angle_atom_site_label_2
_geom_angle_atom_site_label_3
_geom_angle_site_symmetry_1
_geom_angle_site_symmetry_3
_geom_angle
_geom_angle_publ_flag
C7 N1 C1 . . 123.3(6) ?
C7 N1 H1N . . 115(4) ?
C1 N1 H1N . . 122(4) ?
C2 C1 C6 . . 117.4(7) ?
C2 C1 N1 . . 119.9(6) ?
C6 C1 N1 . . 122.6(6) ?
C1 C2 C3 . . 121.2(6) ?
C1 C2 Cl1 . . 120.1(6) ?
C3 C2 Cl1 . . 118.7(6) ?
C4 C3 C2 . . 118.2(7) ?
C4 C3 H3 . . 120.9 ?
C2 C3 H3 . . 120.9 ?
C5 C4 C3 . . 121.8(7) ?
C5 C4 Cl2 . . 120.3(7) ?
C3 C4 Cl2 . . 117.9(7) ?
C6 C5 C4 . . 119.4(7) ?
C6 C5 H5 . . 120.3 ?
C4 C5 H5 . . 120.3 ?
C5 C6 C1 . . 121.8(7) ?
C5 C6 H6 . . 119.1 ?
C1 C6 H6 . . 119.1 ?
O1 C7 N1 . . 123.5(7) ?
O1 C7 C8 . . 123.5(7) ?
N1 C7 C8 . . 112.9(6) ?
C7 C8 Cl3 . . 111.9(5) ?
C7 C8 H8A . . 109.2 ?
Cl3 C8 H8A . . 109.2 ?
C7 C8 H8B . . 109.2 ?
Cl3 C8 H8B . . 109.2 ?
H8A C8 H8B . . 107.9 ?
C15 N2 C9 . . 125.1(6) ?
C15 N2 H2N . . 118(6) ?
C9 N2 H2N . . 117(6) ?
C10 C9 C14 . . 118.4(7) ?
C10 C9 N2 . . 120.5(6) ?
C14 C9 N2 . . 121.1(6) ?
C11 C10 C9 . . 121.6(7) ?
C11 C10 Cl4 . . 118.3(6) ?
C9 C10 Cl4 . . 120.1(6) ?
C12 C11 C10 . . 118.8(7) ?
C12 C11 H11 . . 120.6 ?
C10 C11 H11 . . 120.6 ?
C13 C12 C11 . . 120.1(7) ?
C13 C12 Cl5 . . 120.6(6) ?
C11 C12 Cl5 . . 119.3(7) ?
C14 C13 C12 . . 121.1(7) ?
C14 C13 H13 . . 119.4 ?
C12 C13 H13 . . 119.4 ?
C13 C14 C9 . . 120.0(7) ?
C13 C14 H14 . . 120.0 ?
C9 C14 H14 . . 120.0 ?
O2 C15 N2 . . 123.6(7) ?
O2 C15 C16 . . 122.1(7) ?
N2 C15 C16 . . 114.3(6) ?
C15 C16 Cl6 . . 113.6(5) ?
C15 C16 H16A . . 108.8 ?
Cl6 C16 H16A . . 108.8 ?
C15 C16 H16B . . 108.8 ?
Cl6 C16 H16B . . 108.8 ?
H16A C16 H16B . . 107.7 ?

loop_
_geom_bond_atom_site_label_1
_geom_bond_atom_site_label_2
_geom_bond_site_symmetry_2
_geom_bond_distance
_geom_bond_publ_flag
Cl1 C2 . 1.728(7) ?
Cl2 C4 . 1.731(8) ?
Cl3 C8 . 1.740(8) ?
O1 C7 . 1.209(7) ?
N1 C7 . 1.350(9) ?
N1 C1 . 1.407(9) ?
N1 H1N . 0.91(7) ?
C1 C2 . 1.392(9) ?
C1 C6 . 1.403(9) ?
C2 C3 . 1.393(10) ?
C3 C4 . 1.381(10) ?
C3 H3 . 0.9300 ?
C4 C5 . 1.367(11) ?
C5 C6 . 1.358(10) ?
C5 H5 . 0.9300 ?
C6 H6 . 0.9300 ?
C7 C8 . 1.505(11) ?
C8 H8A . 0.9700 ?
C8 H8B . 0.9700 ?
Cl4 C10 . 1.730(7) ?
Cl5 C12 . 1.733(8) ?
Cl6 C16 . 1.728(8) ?
O2 C15 . 1.199(7) ?
N2 C15 . 1.344(9) ?
N2 C9 . 1.401(9) ?
N2 H2N . 0.77(7) ?
C9 C10 . 1.381(9) ?
C9 C14 . 1.385(9) ?
C10 C11 . 1.376(10) ?
C11 C12 . 1.373(10) ?
C11 H11 . 0.9300 ?
C12 C13 . 1.371(10) ?
C13 C14 . 1.360(11) ?
C13 H13 . 0.9300 ?
C14 H14 . 0.9300 ?
C15 C16 . 1.511(10) ?
C16 H16A . 0.9700 ?
C16 H16B . 0.9700 ?

loop_
_geom_hbond_atom_site_label_D
_geom_hbond_atom_site_label_H
_geom_hbond_atom_site_label_A
_geom_hbond_site_symmetry_A
_geom_hbond_distance_DH
_geom_hbond_distance_HA
_geom_hbond_distance_DA
_geom_hbond_angle_DHA
N1 H1N O1 1_655 0.91(7) 1.95(7) 2.851(7) 170(6)
N2 H2N O2 1_655 0.77(7) 2.11(7) 2.872(7) 168(8)

loop_
_geom_torsion_atom_site_label_1
_geom_torsion_atom_site_label_2
_geom_torsion_atom_site_label_3
_geom_torsion_atom_site_label_4
_geom_torsion_site_symmetry_1
_geom_torsion_site_symmetry_2
_geom_torsion_site_symmetry_3
_geom_torsion_site_symmetry_4
_geom_torsion
_geom_torsion_publ_flag
C7 N1 C1 C2 . . . . 132.9(7) ?
C7 N1 C1 C6 . . . . -48.9(10) ?
C6 C1 C2 C3 . . . . 1.3(9) ?
N1 C1 C2 C3 . . . . 179.6(6) ?
C6 C1 C2 Cl1 . . . . -178.2(5) ?
N1 C1 C2 Cl1 . . . . 0.1(8) ?
C1 C2 C3 C4 . . . . 1.2(10) ?
Cl1 C2 C3 C4 . . . . -179.4(5) ?
C2 C3 C4 C5 . . . . -3.0(11) ?
C2 C3 C4 Cl2 . . . . 178.1(5) ?
C3 C4 C5 C6 . . . . 2.3(11) ?
Cl2 C4 C5 C6 . . . . -178.9(6) ?
C4 C5 C6 C1 . . . . 0.4(11) ?
C2 C1 C6 C5 . . . . -2.1(10) ?
N1 C1 C6 C5 . . . . 179.7(7) ?
C1 N1 C7 O1 . . . . -2.1(12) ?
C1 N1 C7 C8 . . . . 178.6(6) ?
O1 C7 C8 Cl3 . . . . 14.0(11) ?
N1 C7 C8 Cl3 . . . . -166.8(5) ?
C15 N2 C9 C10 . . . . 132.3(8) ?
C15 N2 C9 C14 . . . . -48.6(10) ?
C14 C9 C10 C11 . . . . 0.0(10) ?
N2 C9 C10 C11 . . . . 179.2(7) ?
C14 C9 C10 Cl4 . . . . -179.8(5) ?
N2 C9 C10 Cl4 . . . . -0.7(9) ?
C9 C10 C11 C12 . . . . 0.7(11) ?
Cl4 C10 C11 C12 . . . . -179.5(6) ?
C10 C11 C12 C13 . . . . -0.5(12) ?
C10 C11 C12 Cl5 . . . . 178.6(6) ?
C11 C12 C13 C14 . . . . -0.5(12) ?
Cl5 C12 C13 C14 . . . . -179.5(6) ?
C12 C13 C14 C9 . . . . 1.3(12) ?
C10 C9 C14 C13 . . . . -1.0(11) ?
N2 C9 C14 C13 . . . . 179.9(7) ?
C9 N2 C15 O2 . . . . 0.2(12) ?
C9 N2 C15 C16 . . . . -179.5(7) ?
O2 C15 C16 Cl6 . . . . 2.5(11) ?
N2 C15 C16 Cl6 . . . . -177.8(6) ?
